data_7236172
loop_
_publ_author_name
'Xu, Yu-Ci'
'Chen, Yu'
'Qiu, Hai-Jiang'
'Zeng, Xiao-Shan'
'Xu, Hui-Ling'
'Li, Jie'
'Zeng, Yong-Fei'
'Xiao, Dong-Rong'

_publ_section_title
;
 Metal nuclearity affects network connectivity: a series of highly
 connected metal--organic frameworks based on polynuclear metal clusters
 as secondary building units
;
_journal_issue 42
_journal_name_full CrystEngComm
_journal_page_first 8182
_journal_paper_doi 10.1039/C6CE01287F
_journal_volume 18
_journal_year 2016
_chemical_formula_moiety 'C32 H12 N4 O18 Zn3, C13 H16 N2, H2 O'
_chemical_formula_sum 'C45 H30 N6 O19 Zn3'
_chemical_formula_weight 1154.86
_space_group_crystal_system triclinic
_space_group_IT_number 2
_space_group_name_Hall '-P 1'
_space_group_name_H-M_alt 'P -1'
_atom_sites_solution_hydrogens mixed
_audit_creation_date 2016-08-10
_audit_creation_method
;
Olex2 1.2-dev
(compiled 2016.05.11 svn.r3296 for OlexSys, GUI svn.r3563)
;
_audit_update_record
;
2016-08-25 deposited with the CCDC.
2016-08-26 downloaded from the CCDC.
;
_cell_angle_alpha 112.1787(15)
_cell_angle_beta 101.8630(14)
_cell_angle_gamma 93.0017(13)
_cell_formula_units_Z 1
_cell_length_a 9.67809(16)
_cell_length_b 10.27573(15)
_cell_length_c 11.9152(2)
_cell_measurement_reflns_used 12393
_cell_measurement_temperature 288.53(10)
_cell_measurement_theta_max 71.3360
_cell_measurement_theta_min 5.4530
_cell_volume 1062.75(3)
_computing_cell_refinement
;
CrysAlisPro, Agilent Technologies,
Version 1.171.37.34 (release 22-05-2014 CrysAlis171 .NET)
(compiled May 22 2014,16:03:01)
;
_computing_data_collection
;
CrysAlisPro, Agilent Technologies,
Version 1.171.37.34 (release 22-05-2014 CrysAlis171 .NET)
(compiled May 22 2014,16:03:01)
;
_computing_data_reduction
;
CrysAlisPro, Agilent Technologies,
Version 1.171.37.34 (release 22-05-2014 CrysAlis171 .NET)
(compiled May 22 2014,16:03:01)
;
_computing_molecular_graphics 'Olex2 (Dolomanov et al., 2009)'
_computing_publication_material 'Olex2 (Dolomanov et al., 2009)'
_computing_structure_refinement 'ShelXL (Sheldrick, 2015)'
_computing_structure_solution 'SIR2004 (Burla et al., 2007)'
_diffrn_ambient_temperature 293(2)
_diffrn_detector_area_resol_mean 8.0243
_diffrn_detector_type EosS2
_diffrn_measured_fraction_theta_full 0.999
_diffrn_measured_fraction_theta_max 0.988
_diffrn_measurement_details
;
#__ type_ start__ end____ width___ exp.time_
  1 omega  -32.00   62.00   1.0000    1.0000
omega____ theta____ kappa____ phi______ frames
    -       35.2203  -77.0000    0.0000 94

#__ type_ start__ end____ width___ exp.time_
  2 omega    1.00   74.00   1.0000    1.0000
omega____ theta____ kappa____ phi______ frames
    -       35.2203  -99.0000  -30.0000 73

#__ type_ start__ end____ width___ exp.time_
  3 omega   57.00  107.00   1.0000    1.0000
omega____ theta____ kappa____ phi______ frames
    -       35.2203  178.0000  -30.0000 50

#__ type_ start__ end____ width___ exp.time_
  4 omega  -32.00   62.00   1.0000    1.0000
omega____ theta____ kappa____ phi______ frames
    -       35.2203  -77.0000   30.0000 94

#__ type_ start__ end____ width___ exp.time_
  5 omega    1.00   74.00   1.0000    1.0000
omega____ theta____ kappa____ phi______ frames
    -       35.2203  -99.0000  150.0000 73

#__ type_ start__ end____ width___ exp.time_
  6 omega   16.00  104.00   1.0000    1.0000
omega____ theta____ kappa____ phi______ frames
    -       35.2203   38.0000 -180.0000 88

#__ type_ start__ end____ width___ exp.time_
  7 omega  -34.00  105.00   1.0000    1.0000
omega____ theta____ kappa____ phi______ frames
    -       35.2203    0.0000  150.0000 139

#__ type_ start__ end____ width___ exp.time_
  8 omega   18.00  102.00   1.0000    1.0000
omega____ theta____ kappa____ phi______ frames
    -       35.2203   57.0000  -60.0000 84

#__ type_ start__ end____ width___ exp.time_
  9 omega   55.00  108.00   1.0000    1.0000
omega____ theta____ kappa____ phi______ frames
    -       35.2203 -178.0000  -60.0000 53

#__ type_ start__ end____ width___ exp.time_
 10 omega   39.00  110.00   1.0000    1.0000
omega____ theta____ kappa____ phi______ frames
    -      108.0000  -95.0000 -120.0000 71

#__ type_ start__ end____ width___ exp.time_
 11 omega   40.00   98.00   1.0000    1.0000
omega____ theta____ kappa____ phi______ frames
    -      108.0000  -45.0000   60.0000 58

#__ type_ start__ end____ width___ exp.time_
 12 omega   38.00   91.00   1.0000    1.0000
omega____ theta____ kappa____ phi______ frames
    -      108.0000  -30.0000   90.0000 53

#__ type_ start__ end____ width___ exp.time_
 13 omega   81.00  176.00   1.0000    1.0000
omega____ theta____ kappa____ phi______ frames
    -      108.0000   77.0000  -30.0000 95

#__ type_ start__ end____ width___ exp.time_
 14 omega   39.00  110.00   1.0000    1.0000
omega____ theta____ kappa____ phi______ frames
    -      108.0000  -95.0000   90.0000 71

#__ type_ start__ end____ width___ exp.time_
 15 omega   39.00  110.00   1.0000    1.0000
omega____ theta____ kappa____ phi______ frames
    -      108.0000  -95.0000    0.0000 71

#__ type_ start__ end____ width___ exp.time_
 16 omega   70.00  178.00   1.0000    1.0000
omega____ theta____ kappa____ phi______ frames
    -      108.0000   15.0000  150.0000 108

#__ type_ start__ end____ width___ exp.time_
 17 omega   39.00  110.00   1.0000    1.0000
omega____ theta____ kappa____ phi______ frames
    -      108.0000  -95.0000  -60.0000 71

#__ type_ start__ end____ width___ exp.time_
 18 omega   40.00   98.00   1.0000    1.0000
omega____ theta____ kappa____ phi______ frames
    -      108.0000  -45.0000  -90.0000 58

#__ type_ start__ end____ width___ exp.time_
 19 omega   38.00   91.00   1.0000    1.0000
omega____ theta____ kappa____ phi______ frames
    -      108.0000  -30.0000 -180.0000 53

#__ type_ start__ end____ width___ exp.time_
 20 omega   91.00  176.00   1.0000    1.0000
omega____ theta____ kappa____ phi______ frames
    -      108.0000   45.0000 -150.0000 85

#__ type_ start__ end____ width___ exp.time_
 21 omega   38.00   91.00   1.0000    1.0000
omega____ theta____ kappa____ phi______ frames
    -      108.0000  -30.0000   30.0000 53

#__ type_ start__ end____ width___ exp.time_
 22 omega   38.00   91.00   1.0000    1.0000
omega____ theta____ kappa____ phi______ frames
    -      108.0000  -30.0000  150.0000 53

#__ type_ start__ end____ width___ exp.time_
 23 omega   38.00   91.00   1.0000    1.0000
omega____ theta____ kappa____ phi______ frames
    -      108.0000  -30.0000  -60.0000 53

#__ type_ start__ end____ width___ exp.time_
 24 omega   38.00   91.00   1.0000    1.0000
omega____ theta____ kappa____ phi______ frames
    -      108.0000  -30.0000 -150.0000 53

#__ type_ start__ end____ width___ exp.time_
 25 omega   40.00   98.00   1.0000    1.0000
omega____ theta____ kappa____ phi______ frames
    -      108.0000  -45.0000  -30.0000 58

#__ type_ start__ end____ width___ exp.time_
 26 omega   39.00  110.00   1.0000    1.0000
omega____ theta____ kappa____ phi______ frames
    -      108.0000  -95.0000 -180.0000 71

#__ type_ start__ end____ width___ exp.time_
 27 omega   38.00  116.00   1.0000    1.0000
omega____ theta____ kappa____ phi______ frames
    -      108.0000 -112.0000 -150.0000 78

#__ type_ start__ end____ width___ exp.time_
 28 omega    8.00  103.00   1.0000    1.0000
omega____ theta____ kappa____ phi______ frames
    -       35.2203   77.0000   60.0000 95

#__ type_ start__ end____ width___ exp.time_
 29 omega  -34.00   54.00   1.0000    1.0000
omega____ theta____ kappa____ phi______ frames
    -       35.2203  -38.0000   90.0000 88

#__ type_ start__ end____ width___ exp.time_
 30 omega   18.00  102.00   1.0000    1.0000
omega____ theta____ kappa____ phi______ frames
    -       35.2203   57.0000 -120.0000 84

#__ type_ start__ end____ width___ exp.time_
 31 omega    8.00  103.00   1.0000    1.0000
omega____ theta____ kappa____ phi______ frames
    -       35.2203   77.0000 -120.0000 95

#__ type_ start__ end____ width___ exp.time_
 32 omega   16.00  104.00   1.0000    1.0000
omega____ theta____ kappa____ phi______ frames
    -       35.2203   38.0000  150.0000 88

#__ type_ start__ end____ width___ exp.time_
 33 omega    8.00  103.00   1.0000    1.0000
omega____ theta____ kappa____ phi______ frames
    -       35.2203   77.0000    0.0000 95

#__ type_ start__ end____ width___ exp.time_
 34 omega   18.00  102.00   1.0000    1.0000
omega____ theta____ kappa____ phi______ frames
    -       35.2203   57.0000    0.0000 84

#__ type_ start__ end____ width___ exp.time_
 35 omega    8.00  103.00   1.0000    1.0000
omega____ theta____ kappa____ phi______ frames
    -       35.2203   77.0000  150.0000 95

#__ type_ start__ end____ width___ exp.time_
 36 omega   81.00  176.00   1.0000    1.0000
omega____ theta____ kappa____ phi______ frames
    -      108.0000   77.0000   60.0000 95

#__ type_ start__ end____ width___ exp.time_
 37 omega   87.00  178.00   1.0000    1.0000
omega____ theta____ kappa____ phi______ frames
    -      108.0000   30.0000  -30.0000 91

#__ type_ start__ end____ width___ exp.time_
 38 omega   81.00  176.00   1.0000    1.0000
omega____ theta____ kappa____ phi______ frames
    -      108.0000   77.0000    0.0000 95

#__ type_ start__ end____ width___ exp.time_
 39 omega   87.00  178.00   1.0000    1.0000
omega____ theta____ kappa____ phi______ frames
    -      108.0000   30.0000 -180.0000 91

#__ type_ start__ end____ width___ exp.time_
 40 omega   81.00  176.00   1.0000    1.0000
omega____ theta____ kappa____ phi______ frames
    -      108.0000   77.0000   90.0000 95

#__ type_ start__ end____ width___ exp.time_
 41 omega   81.00  176.00   1.0000    1.0000
omega____ theta____ kappa____ phi______ frames
    -      108.0000   77.0000 -150.0000 95

#__ type_ start__ end____ width___ exp.time_
 42 omega   87.00  178.00   1.0000    1.0000
omega____ theta____ kappa____ phi______ frames
    -      108.0000   30.0000   60.0000 91

#__ type_ start__ end____ width___ exp.time_
 43 omega   81.00  176.00   1.0000    1.0000
omega____ theta____ kappa____ phi______ frames
    -      108.0000   77.0000  -60.0000 95

#__ type_ start__ end____ width___ exp.time_
 44 omega   87.00  178.00   1.0000    1.0000
omega____ theta____ kappa____ phi______ frames
    -      108.0000   30.0000 -150.0000 91

#__ type_ start__ end____ width___ exp.time_
 45 omega   70.00  178.00   1.0000    1.0000
omega____ theta____ kappa____ phi______ frames
    -      108.0000   15.0000  -60.0000 108

#__ type_ start__ end____ width___ exp.time_
 46 omega   87.00  178.00   1.0000    1.0000
omega____ theta____ kappa____ phi______ frames
    -      108.0000   30.0000  -60.0000 91

#__ type_ start__ end____ width___ exp.time_
 47 omega   81.00  176.00   1.0000    1.0000
omega____ theta____ kappa____ phi______ frames
    -      108.0000   77.0000   30.0000 95

#__ type_ start__ end____ width___ exp.time_
 48 omega   81.00  161.00   1.0000    1.0000
omega____ theta____ kappa____ phi______ frames
    -      108.0000   77.0000 -120.0000 80

#__ type_ start__ end____ width___ exp.time_
 49 omega   81.00  176.00   1.0000    1.0000
omega____ theta____ kappa____ phi______ frames
    -      108.0000   77.0000  120.0000 95
;
_diffrn_measurement_device 'four-circle diffractometer'
_diffrn_measurement_device_type 'SuperNova, Dual, Cu at zero, EosS2'
_diffrn_measurement_method '\w scans'
_diffrn_radiation_type CuK\a
_diffrn_radiation_wavelength 1.54184
_diffrn_reflns_av_R_equivalents 0.0192
_diffrn_reflns_av_unetI/netI 0.0124
_diffrn_reflns_Laue_measured_fraction_full 0.999
_diffrn_reflns_Laue_measured_fraction_max 0.988
_diffrn_reflns_limit_h_max 11
_diffrn_reflns_limit_h_min -11
_diffrn_reflns_limit_k_max 12
_diffrn_reflns_limit_k_min -11
_diffrn_reflns_limit_l_max 14
_diffrn_reflns_limit_l_min -14
_diffrn_reflns_number 19643
_diffrn_reflns_point_group_measured_fraction_full 0.999
_diffrn_reflns_point_group_measured_fraction_max 0.988
_diffrn_reflns_theta_full 67.684
_diffrn_reflns_theta_max 71.529
_diffrn_reflns_theta_min 4.696
_exptl_absorpt_coefficient_mu 2.799
_exptl_absorpt_correction_T_max 1.00000
_exptl_absorpt_correction_T_min 0.67428
_exptl_absorpt_correction_type multi-scan
_exptl_absorpt_process_details
;
CrysAlisPro, Agilent Technologies,
Version 1.171.37.34 (release 22-05-2014 CrysAlis171 .NET)
(compiled May 22 2014,16:03:01)
Empirical absorption correction using spherical harmonics,
 implemented in SCALE3 ABSPACK scaling algorithm.
;
_exptl_crystal_colour 'clear light yellow'
_exptl_crystal_colour_lustre clear
_exptl_crystal_colour_modifier light
_exptl_crystal_colour_primary yellow
_exptl_crystal_density_diffrn 1.804
_exptl_crystal_description block
_exptl_crystal_F_000 584
_exptl_crystal_size_max 0.3
_exptl_crystal_size_mid 0.26
_exptl_crystal_size_min 0.25
_refine_diff_density_max 0.424
_refine_diff_density_min -0.560
_refine_diff_density_rms 0.059
_refine_ls_extinction_method none
_refine_ls_goodness_of_fit_ref 1.108
_refine_ls_hydrogen_treatment constr
_refine_ls_matrix_type full
_refine_ls_number_parameters 496
_refine_ls_number_reflns 4100
_refine_ls_number_restraints 258
_refine_ls_restrained_S_all 1.093
_refine_ls_R_factor_all 0.0318
_refine_ls_R_factor_gt 0.0316
_refine_ls_shift/su_max 0.001
_refine_ls_shift/su_mean 0.000
_refine_ls_structure_factor_coef Fsqd
_refine_ls_weighting_details 'w=1/[\s^2^(Fo^2^)+(0.0349P)^2^+1.2862P] where P=(Fo^2^+2Fc^2^)/3'
_refine_ls_weighting_scheme calc
_refine_ls_wR_factor_gt 0.0797
_refine_ls_wR_factor_ref 0.0798
_reflns_Friedel_coverage 0.000
_reflns_number_gt 4059
_reflns_number_total 4100
_reflns_threshold_expression 'I > 2\s(I)'
_cod_data_source_file c6ce01287f2.cif
_cod_data_source_block 4
_cod_database_code 7236172
_shelx_space_group_comment
;
The symmetry employed for this shelxl refinement is uniquely defined
by the following loop, which should always be used as a source of
symmetry information in preference to the above space-group names.
They are only intended as comments.
;
_olex2_refinement_description
;
1. Fixed Uiso
 At 1.2 times of:
  All C(H) groups, All C(H,H) groups, All N(H) groups
 At 1.5 times of:
  All O(H,H) groups
2. Restrained distances
 C6B-C5A \\sim C6A-C5B \\sim C7-C6B \\sim C7-C6A
 with sigma of 0.02
 C3A-C2A \\sim C3B-C2B \\sim C7-C2A \\sim C7-C2B
 with sigma of 0.02
 C13B-C12 \\sim C14B-C13A \\sim C14A-C13B \\sim C13A-C12
 with sigma of 0.02
 C12-C11B \\sim C12-C11A \\sim C11B-C10B \\sim C11A-C10A
 with sigma of 0.02
3. Restrained planarity
 C7, C2A, C3A, C4A, C5A, C6B
 with sigma of 0.1
 C14A, C9A, C10A, C11A, C12, C13B
 with sigma of 0.1
4. Rigid bond restraints
 N2, N1A, O0AA
 with sigma for 1-2 distances of 0.001 and sigma for 1-3 distances of 0.001
5. Uiso/Uaniso restraints and constraints
N2 \\sim N1A \\sim O0AA: within 2A with sigma of 0.04 and sigma for terminal
atoms of 0.08
N1A \\sim O0AA: within 2A with sigma of 0.01 and sigma for terminal atoms of
0.02
C3A \\sim C2A \\sim C7: within 2A with sigma of 0.001 and sigma for terminal
atoms of 0.002
C12 \\sim C13B \\sim C14A: within 2A with sigma of 0.001 and sigma for terminal
atoms of 0.002
6. Rigid body (RIGU) restrains
 C29, C18, C19, C17, C20, C22, N3, C21, C23, C24, C25, C26, C28, C27, N4
 with sigma for 1-2 distances of 0.001 and sigma for 1-3 distances of 0.001
 C6B, H7B, H12A, C13B, N1A, N2, O0AA, C5A, H5A, C4A, C3A, H3A, C2A, C9A, C14A,
 H14A, C10A, H10A, C11A
 with sigma for 1-2 distances of 0.001 and sigma for 1-3 distances of 0.001
7. Others
 Fixed Sof: C2B(0.65) C3B(0.65) H3B(0.65) C4B(0.65) C5B(0.65) H5B(0.65)
 C6B(0.35) H7A(0.65) H7B(0.35) C9B(0.65) C10B(0.65) H10B(0.65) C11B(0.65)
 H12(0.65) H12A(0.35) C13B(0.35) C14B(0.65) H14B(0.65) N1(0.65) N1A(0.35)
 N2(0.35) N2A(0.65) O9(0.65) C18(0.5) H18(0.5) C19(0.5) C20(0.5) H20(0.5)
 C21(0.5) H21(0.5) N3(0.5) H3(0.5) C17(0.5) H17(0.5) C23(0.5) H23A(0.5)
 H23B(0.5) C22(0.5) H22A(0.5) H22B(0.5) C24(0.5) H24A(0.5) H24B(0.5) C25(0.5)
 C29(0.5) H29(0.5) C28(0.5) H28(0.5) N4(0.5) H4(0.5) C27(0.5) H27(0.5) C26(0.5)
 H26(0.5) O0AA(0.35) C5A(0.35) H5A(0.35) C4A(0.35) C3A(0.35) H3A(0.35)
 C6A(0.65) C2A(0.35) C9A(0.35) C14A(0.35) H14A(0.35) C10A(0.35) H10A(0.35)
 C11A(0.35) C13A(0.65) O1AA(0.5) H1AA(0.5) H1AB(0.5)
8.a Riding coordinates:
 O1AA(H1AA,H1AB)
8.b Secondary CH2 refined with riding coordinates:
 C23(H23A,H23B), C22(H22A,H22B), C24(H24A,H24B)
8.c Aromatic/amide H refined with riding coordinates:
 C3B(H3B), C5B(H5B), C7(H7A), C7(H7B), C10B(H10B), C12(H12), C12(H12A),
 C14B(H14B), C18(H18), C20(H20), C21(H21), N3(H3), C17(H17), C29(H29), C28(H28),
  N4(H4), C27(H27), C26(H26), C5A(H5A), C3A(H3A), C14A(H14A), C10A(H10A)
8.d Fitted hexagon refined as free rotating group:
 C18(C19,C20,C21,N3,C17), C25(C29,C28,N4,C27,C26)
;
_shelx_shelxl_version_number 2014/7
_olex2_submission_special_instructions 'No special instructions were received'

loop_
_space_group_symop_operation_xyz
'x, y, z'
'-x, -y, -z'

loop_
_atom_site_label
_atom_site_type_symbol
_atom_site_fract_x
_atom_site_fract_y
_atom_site_fract_z
_atom_site_U_iso_or_equiv
_atom_site_adp_type
_atom_site_occupancy
_atom_site_site_symmetry_order
_atom_site_calc_flag
_atom_site_refinement_flags_posn
_atom_site_refinement_flags_adp
_atom_site_refinement_flags_occupancy
_atom_site_disorder_assembly
_atom_site_disorder_group
C1 C 0.0618(2) 0.0355(2) -0.2224(2) 0.0222(4) Uani 1 1 d . . . . .
C2B C 0.0958(8) -0.0532(8) -0.1489(8) 0.0216(11) Uani 0.65 1 d D . . A 1
C3B C 0.1529(4) 0.0173(5) -0.0203(4) 0.0234(9) Uani 0.65 1 d D . . A 1
H3B H 0.1688 0.1160 0.0165 0.028 Uiso 0.65 1 calc R . . A 1
C4B C 0.1858(4) -0.0601(4) 0.0517(3) 0.0223(8) Uani 0.65 1 d . . . A 1
C5B C 0.1587(7) -0.2071(6) 0.0000(5) 0.0241(12) Uani 0.65 1 d D . . A 1
H5B H 0.1809 -0.2585 0.0494 0.029 Uiso 0.65 1 calc R . . A 1
C6B C 0.114(3) -0.2905(18) -0.1440(13) 0.020(4) Uani 0.35 1 d D U . A 2
C7 C 0.0706(2) -0.2004(2) -0.2037(2) 0.0243(4) Uani 1 1 d D U . . .
H7A H 0.0364 -0.2482 -0.2897 0.029 Uiso 0.65 1 calc R . . A 1
H7B H 0.0119 -0.2399 -0.2841 0.029 Uiso 0.35 1 calc R U . A 2
C8 C 0.0695(3) -0.4399(2) -0.1926(2) 0.0304(5) Uani 1 1 d . . . . .
C9B C 0.4121(6) 0.0907(8) 0.3633(5) 0.0211(11) Uani 0.65 1 d . . . A 1
C10B C 0.3161(10) 0.1363(10) 0.4383(6) 0.0207(14) Uani 0.65 1 d D . . A 1
H10B H 0.2188 0.1261 0.4038 0.025 Uiso 0.65 1 calc R . . A 1
C11B C 0.3725(7) 0.1976(17) 0.5669(7) 0.0173(18) Uani 0.65 1 d D . . A 1
C12 C 0.5181(2) 0.2169(2) 0.61914(19) 0.0210(4) Uani 1 1 d D U . . .
H12 H 0.5530 0.2598 0.7054 0.025 Uiso 0.65 1 calc R . . A 1
H12A H 0.5624 0.2495 0.7038 0.025 Uiso 0.35 1 calc R U . A 2
C13B C 0.599(2) 0.167(4) 0.5298(15) 0.0208(8) Uani 0.35 1 d D U . A 2
C14B C 0.5582(6) 0.1051(7) 0.4137(6) 0.0216(12) Uani 0.65 1 d D . . A 1
H14B H 0.6193 0.0703 0.3620 0.026 Uiso 0.65 1 calc R . . A 1
C15 C 0.7648(2) 0.1775(2) 0.5858(2) 0.0236(4) Uani 1 1 d . . . . .
C16 C 0.2763(2) 0.2467(2) 0.6599(2) 0.0242(4) Uani 1 1 d . . . . .
N1 N 0.2345(3) 0.0183(4) 0.1839(3) 0.0295(7) Uani 0.65 1 d . . . A 1
N1A N 0.3398(6) -0.0274(6) 0.1563(6) 0.0255(9) Uani 0.35 1 d . U . A 2
N2 N 0.3083(8) 0.0767(7) 0.2390(6) 0.0252(10) Uani 0.35 1 d . U . A 2
N2A N 0.3598(3) 0.0141(4) 0.2293(3) 0.0280(7) Uani 0.65 1 d . . . A 1
O1 O 0.08292(19) 0.16853(17) -0.16182(15) 0.0297(4) Uani 1 1 d . . . . .
O2 O 0.01053(17) -0.02852(17) -0.33709(14) 0.0263(3) Uani 1 1 d . . . . .
O3 O 0.0252(3) -0.5013(2) -0.30684(19) 0.0531(6) Uani 1 1 d . . . . .
O4 O 0.0885(2) -0.50791(18) -0.12238(17) 0.0356(4) Uani 1 1 d . . . . .
O5 O 0.82919(17) 0.10504(19) 0.50861(16) 0.0333(4) Uani 1 1 d . . . . .
O6 O 0.82134(17) 0.25591(18) 0.69867(16) 0.0327(4) Uani 1 1 d . . . . .
O7 O 0.32795(19) 0.3170(2) 0.77213(16) 0.0423(5) Uani 1 1 d . . . . .
O8 O 0.14046(15) 0.20851(16) 0.61247(14) 0.0241(3) Uani 1 1 d . . . . .
O9 O 0.4425(5) -0.0857(5) 0.1688(5) 0.0539(13) Uani 0.65 1 d . . . A 1
Zn1 Zn 0.03398(3) 0.29255(3) -0.25444(3) 0.02174(9) Uani 1 1 d . . . . .
Zn2 Zn 0.0000 0.0000 -0.5000 0.02051(11) Uani 1 2 d S T P . .
C18 C 0.5460(4) 0.3447(6) 0.1565(4) 0.0562(19) Uani 0.5 1 d . U . B -1
H18 H 0.6343 0.3133 0.1663 0.067 Uiso 0.5 1 calc R . . B -1
C19 C 0.4914(4) 0.4100(5) 0.2600(3) 0.0331(10) Uani 0.5 1 d G U . B -1
C20 C 0.3594(5) 0.4570(5) 0.2453(3) 0.0377(13) Uani 0.5 1 d G U . B -1
H20 H 0.3228 0.5007 0.3146 0.045 Uiso 0.5 1 calc R . . B -1
C21 C 0.2821(4) 0.4387(5) 0.1271(4) 0.0356(12) Uani 0.5 1 d G U . B -1
H21 H 0.1938 0.4701 0.1172 0.043 Uiso 0.5 1 calc R . . B -1
N3 N 0.3367(5) 0.3734(7) 0.0235(3) 0.0441(14) Uani 0.5 1 d G U . B -1
H3 H 0.2889 0.3621 -0.0496 0.053 Uiso 0.5 1 calc R . . B -1
C17 C 0.4687(5) 0.3264(7) 0.0383(3) 0.068(3) Uani 0.5 1 d G U . B -1
H17 H 0.5053 0.2828 -0.0310 0.082 Uiso 0.5 1 calc R . . B -1
C23 C 0.5370(5) 0.5037(6) 0.5008(5) 0.0330(11) Uani 0.5 1 d . U . B -1
H23A H 0.4646 0.4342 0.5000 0.040 Uiso 0.5 1 calc R . . B -1
H23B H 0.4941 0.5878 0.5036 0.040 Uiso 0.5 1 calc R . . B -1
C22 C 0.5921(6) 0.4431(6) 0.3828(5) 0.0364(10) Uani 0.5 1 d . U . B -1
H22A H 0.6719 0.5102 0.3911 0.044 Uiso 0.5 1 calc R . . B -1
H22B H 0.6294 0.3566 0.3804 0.044 Uiso 0.5 1 calc R . . B -1
C24 C 0.6606(6) 0.5419(6) 0.6161(5) 0.0366(10) Uani 0.5 1 d . U . B -1
H24A H 0.7103 0.4601 0.6054 0.044 Uiso 0.5 1 calc R . . B -1
H24B H 0.7270 0.6180 0.6193 0.044 Uiso 0.5 1 calc R . . B -1
C25 C 0.6220(5) 0.5870(5) 0.7389(3) 0.0326(11) Uani 0.5 1 d . U . B -1
C29 C 0.5124(5) 0.6657(6) 0.7681(3) 0.0512(16) Uani 0.5 1 d G U . B -1
H29 H 0.4542 0.6886 0.7077 0.061 Uiso 0.5 1 calc R . . B -1
C28 C 0.4897(5) 0.7104(5) 0.8876(4) 0.0544(17) Uani 0.5 1 d G U . B -1
H28 H 0.4163 0.7631 0.9072 0.065 Uiso 0.5 1 calc R . . B -1
N4 N 0.5767(6) 0.6762(5) 0.9779(3) 0.0423(12) Uani 0.5 1 d G U . B -1
H4 H 0.5626 0.7039 1.0518 0.051 Uiso 0.5 1 calc R . . B -1
C27 C 0.6863(5) 0.5975(6) 0.9487(4) 0.0344(12) Uani 0.5 1 d G U . B -1
H27 H 0.7445 0.5747 1.0091 0.041 Uiso 0.5 1 calc R . . B -1
C26 C 0.7090(5) 0.5528(5) 0.8292(5) 0.0394(13) Uani 0.5 1 d G U . B -1
H26 H 0.7824 0.5001 0.8096 0.047 Uiso 0.5 1 calc R . . B -1
O0AA O 0.4493(9) -0.0249(11) 0.1683(9) 0.061(3) Uani 0.35 1 d . U . A 2
C5A C 0.1919(13) -0.2267(12) -0.0209(10) 0.023(2) Uani 0.35 1 d D U . A 2
H5A H 0.2130 -0.2815 0.0255 0.028 Uiso 0.35 1 calc R U . A 2
C4A C 0.2383(9) -0.0828(8) 0.0336(7) 0.0217(12) Uani 0.35 1 d . U . A 2
C3A C 0.1982(9) 0.0049(11) -0.0259(9) 0.0235(9) Uani 0.35 1 d D U . A 2
H3A H 0.2280 0.1023 0.0141 0.028 Uiso 0.35 1 calc R U . A 2
C6A C 0.0977(16) -0.2757(8) -0.1271(7) 0.0194(17) Uani 0.65 1 d D . . A 1
C2A C 0.1119(17) -0.0536(15) -0.1474(15) 0.0236(8) Uani 0.35 1 d D U . A 2
C9A C 0.3924(15) 0.1259(12) 0.3683(12) 0.021(2) Uani 0.35 1 d . U . A 2
C14A C 0.5351(16) 0.1212(16) 0.4029(14) 0.0208(10) Uani 0.35 1 d D U . A 2
H14A H 0.5879 0.0882 0.3433 0.025 Uiso 0.35 1 calc R U . A 2
C10A C 0.3158(19) 0.1740(15) 0.4532(14) 0.018(3) Uani 0.35 1 d D U . A 2
H10A H 0.2200 0.1787 0.4248 0.021 Uiso 0.35 1 calc R U . A 2
C11A C 0.3702(16) 0.218(3) 0.5815(17) 0.020(3) Uani 0.35 1 d D U . A 2
C13A C 0.6112(10) 0.172(2) 0.5426(7) 0.0195(12) Uani 0.65 1 d D . . A 1
O1AA O 0.8060(7) 0.4614(10) 0.4777(7) 0.120(3) Uani 0.5 1 d . . . C -2
H1AA H 0.8439 0.4710 0.4224 0.179 Uiso 0.5 1 d R . . C -2
H1AB H 0.8710 0.4725 0.5419 0.179 Uiso 0.5 1 d R . . C -2

loop_
_atom_site_aniso_label
_atom_site_aniso_U_11
_atom_site_aniso_U_22
_atom_site_aniso_U_33
_atom_site_aniso_U_23
_atom_site_aniso_U_13
_atom_site_aniso_U_12
C1 0.0233(10) 0.0222(11) 0.0220(10) 0.0091(8) 0.0073(8) 0.0023(8)
C2B 0.024(3) 0.0221(17) 0.0192(16) 0.0089(14) 0.0049(17) 0.0010(17)
C3B 0.029(2) 0.0181(18) 0.0202(17) 0.0055(14) 0.0038(18) 0.0013(17)
C4B 0.0218(19) 0.0262(19) 0.0157(16) 0.0045(14) 0.0052(14) 0.0041(15)
C5B 0.030(3) 0.026(2) 0.020(2) 0.0112(18) 0.008(2) 0.0078(18)
C6B 0.020(6) 0.023(4) 0.016(3) 0.002(2) 0.011(3) 0.012(3)
C7 0.0282(11) 0.0214(10) 0.0187(9) 0.0043(8) 0.0030(8) 0.0021(8)
C8 0.0297(12) 0.0207(11) 0.0393(13) 0.0088(10) 0.0113(10) 0.0035(9)
C9B 0.025(3) 0.020(3) 0.0146(16) 0.0021(19) 0.0074(15) 0.0026(17)
C10B 0.0190(19) 0.020(4) 0.018(3) 0.004(2) 0.0007(18) -0.005(3)
C11B 0.017(3) 0.017(5) 0.017(3) 0.003(3) 0.0089(18) 0.0007(19)
C12 0.0194(9) 0.0231(10) 0.0187(9) 0.0070(8) 0.0036(7) 0.0014(8)
C13B 0.0191(13) 0.0232(14) 0.0186(13) 0.0070(12) 0.0040(11) 0.0019(12)
C14B 0.016(3) 0.028(2) 0.022(2) 0.0100(16) 0.0058(19) 0.0062(16)
C15 0.0207(10) 0.0209(10) 0.0330(12) 0.0136(9) 0.0089(9) 0.0034(8)
C16 0.0217(10) 0.0274(11) 0.0247(11) 0.0108(9) 0.0072(9) 0.0028(9)
N1 0.0289(17) 0.0355(17) 0.0178(14) 0.0048(13) 0.0031(13) 0.0057(14)
N1A 0.0323(17) 0.0225(19) 0.0192(15) 0.0062(14) 0.0036(13) 0.0099(16)
N2 0.0269(19) 0.024(2) 0.0183(15) 0.0032(14) 0.0026(13) 0.0045(18)
N2A 0.0253(16) 0.0350(19) 0.0192(18) 0.0046(15) 0.0078(13) 0.0050(15)
O1 0.0417(9) 0.0209(8) 0.0261(8) 0.0095(6) 0.0073(7) 0.0032(7)
O2 0.0293(8) 0.0291(8) 0.0193(7) 0.0108(6) 0.0025(6) -0.0015(6)
O3 0.0857(17) 0.0243(9) 0.0351(10) 0.0021(8) 0.0049(10) 0.0013(10)
O4 0.0428(10) 0.0215(8) 0.0433(10) 0.0143(7) 0.0100(8) 0.0038(7)
O5 0.0264(8) 0.0405(10) 0.0389(9) 0.0168(8) 0.0161(7) 0.0148(7)
O6 0.0199(8) 0.0356(9) 0.0345(9) 0.0070(7) 0.0026(7) 0.0038(7)
O7 0.0290(9) 0.0616(13) 0.0233(8) 0.0028(8) 0.0085(7) -0.0022(8)
O8 0.0176(7) 0.0262(8) 0.0282(8) 0.0094(6) 0.0076(6) 0.0017(6)
O9 0.053(2) 0.056(3) 0.0341(18) -0.001(2) 0.0010(15) 0.031(2)
Zn1 0.02123(16) 0.01880(16) 0.02283(16) 0.00554(12) 0.00576(11) 0.00256(11)
Zn2 0.0212(2) 0.0247(2) 0.01670(19) 0.00759(16) 0.00737(15) 0.00672(15)
C18 0.046(3) 0.081(5) 0.0286(17) 0.0072(18) 0.0083(16) 0.011(3)
C19 0.040(2) 0.029(2) 0.0279(14) 0.0099(14) 0.0077(12) -0.0017(16)
C20 0.044(2) 0.041(3) 0.0257(19) 0.0107(17) 0.0080(14) 0.0037(19)
C21 0.041(2) 0.039(3) 0.0243(19) 0.0099(19) 0.0087(16) 0.0000(18)
N3 0.039(2) 0.059(4) 0.0236(18) 0.0065(18) 0.0078(15) -0.001(2)
C17 0.051(3) 0.111(7) 0.028(2) 0.012(2) 0.0095(17) 0.024(4)
C23 0.042(3) 0.030(2) 0.0284(14) 0.0135(13) 0.0077(15) 0.002(2)
C22 0.044(2) 0.034(2) 0.0289(14) 0.0114(13) 0.0081(13) 0.0019(17)
C24 0.044(2) 0.036(2) 0.0296(14) 0.0144(14) 0.0071(14) 0.0039(18)
C25 0.040(2) 0.027(2) 0.0287(15) 0.0111(13) 0.0051(13) -0.0042(17)
C29 0.058(3) 0.064(4) 0.035(2) 0.020(2) 0.0136(17) 0.021(3)
C28 0.050(3) 0.080(4) 0.034(2) 0.022(2) 0.0122(19) 0.021(3)
N4 0.040(2) 0.053(3) 0.0293(18) 0.0121(16) 0.0074(16) 0.003(2)
C27 0.036(2) 0.038(3) 0.0225(19) 0.0081(19) 0.0019(15) -0.004(2)
C26 0.049(3) 0.042(3) 0.0273(18) 0.014(2) 0.0088(17) 0.008(2)
O0AA 0.0333(17) 0.086(6) 0.031(3) -0.012(3) 0.0044(16) 0.018(2)
C5A 0.031(5) 0.021(2) 0.017(3) 0.0055(16) 0.009(3) 0.005(2)
C4A 0.027(3) 0.0207(19) 0.0170(16) 0.0053(14) 0.0070(16) 0.0061(16)
C3A 0.0279(17) 0.0201(15) 0.0185(14) 0.0051(12) 0.0027(14) 0.0028(14)
C6A 0.022(3) 0.013(3) 0.023(3) 0.002(2) 0.013(3) 0.005(2)
C2A 0.0280(14) 0.0205(13) 0.0185(12) 0.0052(11) 0.0031(12) 0.0025(12)
C9A 0.0201(19) 0.020(5) 0.0180(17) 0.0031(17) 0.0031(13) 0.003(2)
C14A 0.0196(15) 0.0233(17) 0.0181(15) 0.0069(14) 0.0042(12) 0.0024(14)
C10A 0.017(3) 0.013(7) 0.017(2) 0.001(2) 0.0018(18) -0.002(3)
C11A 0.024(5) 0.014(7) 0.016(2) 0.001(3) 0.001(2) 0.002(4)
C13A 0.016(3) 0.019(2) 0.021(3) 0.006(3) 0.004(2) 0.000(3)
O1AA 0.063(4) 0.228(10) 0.096(5) 0.091(6) 0.026(4) 0.039(5)

loop_
_atom_type_symbol
_atom_type_description
_atom_type_scat_dispersion_real
_atom_type_scat_dispersion_imag
_atom_type_scat_source
C C 0.0181 0.0091 'International Tables Vol C Tables 4.2.6.8 and 6.1.1.4'
H H 0.0000 0.0000 'International Tables Vol C Tables 4.2.6.8 and 6.1.1.4'
N N 0.0311 0.0180 'International Tables Vol C Tables 4.2.6.8 and 6.1.1.4'
O O 0.0492 0.0322 'International Tables Vol C Tables 4.2.6.8 and 6.1.1.4'
Zn Zn -1.5491 0.6778 'International Tables Vol C Tables 4.2.6.8 and 6.1.1.4'

loop_
_geom_angle_atom_site_label_1
_geom_angle_atom_site_label_2
_geom_angle_atom_site_label_3
_geom_angle
_geom_angle_site_symmetry_1
_geom_angle_site_symmetry_3
O1 C1 C2B 116.8(3) . .
O1 C1 C2A 116.1(5) . .
O2 C1 C2B 117.0(3) . .
O2 C1 O1 126.2(2) . .
O2 C1 C2A 117.7(5) . .
C3B C2B C1 117.5(5) . .
C7 C2B C1 122.3(6) . .
C7 C2B C3B 120.2(7) . .
C2B C3B H3B 120.2 . .
C4B C3B C2B 119.7(5) . .
C4B C3B H3B 120.2 . .
C3B C4B C5B 121.4(4) . .
C3B C4B N1 116.9(4) . .
C5B C4B N1 121.4(4) . .
C4B C5B H5B 120.8 . .
C4B C5B C6A 118.3(5) . .
C6A C5B H5B 120.8 . .
C7 C6B C8 125.7(12) . .
C5A C6B C7 116.8(13) . .
C5A C6B C8 116.9(10) . .
C2B C7 H7A 120.6 . .
C2B C7 C6A 118.8(5) . .
C6B C7 H7B 118.7 . .
C6A C7 H7A 120.6 . .
C2A C7 C6B 122.7(11) . .
C2A C7 H7B 118.7 . .
C6B C8 Zn1 169.5(8) . 1_545
O3 C8 C6B 116.9(6) . .
O3 C8 O4 121.7(2) . .
O3 C8 Zn1 70.22(14) . 1_545
O3 C8 C6A 121.5(3) . .
O4 C8 C6B 121.1(5) . .
O4 C8 Zn1 51.46(11) . 1_545
O4 C8 C6A 116.8(3) . .
C6A C8 Zn1 168.2(3) . 1_545
C10B C9B N2A 120.1(5) . .
C14B C9B C10B 122.1(5) . .
C14B C9B N2A 117.6(5) . .
C9B C10B H10B 121.5 . .
C11B C10B C9B 117.0(7) . .
C11B C10B H10B 121.5 . .
C10B C11B C16 121.9(6) . .
C12 C11B C10B 121.9(7) . .
C12 C11B C16 116.3(5) . .
C11B C12 H12 120.0 . .
C13B C12 H12A 119.7 . .
C11A C12 H12A 119.7 . .
C11A C12 C13B 120.7(12) . .
C13A C12 C11B 119.9(5) . .
C13A C12 H12 120.0 . .
C12 C13B C15 115.1(12) . .
C14A C13B C12 120.3(17) . .
C14A C13B C15 124.6(11) . .
C9B C14B H14B 120.4 . .
C13A C14B C9B 119.1(7) . .
C13A C14B H14B 120.4 . .
O5 C15 C13B 114.0(7) . .
O5 C15 O6 125.4(2) . .
O5 C15 C13A 117.7(4) . .
O6 C15 C13B 120.5(7) . .
O6 C15 C13A 116.9(4) . .
O7 C16 C11B 121.2(3) . .
O7 C16 O8 122.8(2) . .
O7 C16 C11A 117.2(7) . .
O8 C16 C11B 116.0(3) . .
O8 C16 C11A 119.8(6) . .
N2A N1 C4B 115.4(3) . .
N2 N1A C4A 115.6(6) . .
O0AA N1A N2 112.0(9) . .
O0AA N1A C4A 123.5(9) . .
N1A N2 C9A 119.1(7) . .
N1 N2A C9B 116.8(4) . .
N1 N2A O9 124.5(4) . .
O9 N2A C9B 116.6(4) . .
C1 O1 Zn1 118.63(14) . .
C1 O2 Zn2 139.84(14) . .
C8 O3 Zn1 81.22(15) . 1_545
C8 O4 Zn1 99.04(15) . 1_545
C15 O5 Zn2 140.70(16) . 1_656
C15 O6 Zn1 115.71(14) . 1_656
C16 O8 Zn1 109.86(13) . 1_556
C16 O8 Zn2 134.60(14) . 1_556
Zn1 O8 Zn2 99.58(6) 1_556 1_556
O1 Zn1 C8 133.77(8) . 1_565
O1 Zn1 O3 161.66(7) . 1_565
O1 Zn1 O4 104.58(7) . 1_565
O1 Zn1 O6 102.05(7) . 1_454
O1 Zn1 O8 97.93(7) . 1_554
O3 Zn1 C8 28.57(7) 1_565 1_565
O4 Zn1 C8 29.51(8) 1_565 1_565
O4 Zn1 O3 58.07(7) 1_565 1_565
O6 Zn1 C8 99.24(8) 1_454 1_565
O6 Zn1 O3 89.56(8) 1_454 1_565
O6 Zn1 O4 106.21(7) 1_454 1_565
O6 Zn1 O8 118.94(7) 1_454 1_554
O8 Zn1 C8 106.77(7) 1_554 1_565
O8 Zn1 O3 88.55(7) 1_554 1_565
O8 Zn1 O4 123.31(7) 1_554 1_565
O2 Zn2 O2 180.0 . 2_554
O2 Zn2 O8 91.61(6) 2_554 1_554
O2 Zn2 O8 91.61(6) . 2
O2 Zn2 O8 88.39(6) 2_554 2
O2 Zn2 O8 88.39(6) . 1_554
O5 Zn2 O2 96.08(7) 1_454 .
O5 Zn2 O2 83.92(7) 2_655 .
O5 Zn2 O2 96.08(7) 2_655 2_554
O5 Zn2 O2 83.92(7) 1_454 2_554
O5 Zn2 O5 180.0 2_655 1_454
O5 Zn2 O8 91.38(6) 2_655 1_554
O5 Zn2 O8 88.62(6) 2_655 2
O5 Zn2 O8 88.62(6) 1_454 1_554
O5 Zn2 O8 91.38(6) 1_454 2
O8 Zn2 O8 180.00(6) 2 1_554
C19 C18 H18 120.0 . .
C19 C18 C17 120.0 . .
C17 C18 H18 120.0 . .
C18 C19 C20 120.0 . .
C18 C19 C22 115.1(4) . .
C20 C19 C22 124.3(4) . .
C19 C20 H20 120.0 . .
C21 C20 C19 120.0 . .
C21 C20 H20 120.0 . .
C20 C21 H21 120.0 . .
C20 C21 N3 120.0 . .
N3 C21 H21 120.0 . .
C21 N3 H3 120.0 . .
C17 N3 C21 120.0 . .
C17 N3 H3 120.0 . .
C18 C17 H17 120.0 . .
N3 C17 C18 120.0 . .
N3 C17 H17 120.0 . .
H23A C23 H23B 108.2 . .
C22 C23 H23A 109.8 . .
C22 C23 H23B 109.8 . .
C22 C23 C24 109.6(4) . .
C24 C23 H23A 109.8 . .
C24 C23 H23B 109.8 . .
C19 C22 C23 118.4(5) . .
C19 C22 H22A 107.7 . .
C19 C22 H22B 107.7 . .
C23 C22 H22A 107.7 . .
C23 C22 H22B 107.7 . .
H22A C22 H22B 107.1 . .
C23 C24 H24A 108.2 . .
C23 C24 H24B 108.2 . .
H24A C24 H24B 107.4 . .
C25 C24 C23 116.3(5) . .
C25 C24 H24A 108.2 . .
C25 C24 H24B 108.2 . .
C29 C25 C24 124.0(4) . .
C29 C25 C26 120.0 . .
C26 C25 C24 115.9(4) . .
C25 C29 H29 120.0 . .
C25 C29 C28 120.0 . .
C28 C29 H29 120.0 . .
C29 C28 H28 120.0 . .
C29 C28 N4 120.0 . .
N4 C28 H28 120.0 . .
C28 N4 H4 120.0 . .
C28 N4 C27 120.0 . .
C27 N4 H4 120.0 . .
N4 C27 H27 120.0 . .
C26 C27 N4 120.0 . .
C26 C27 H27 120.0 . .
C25 C26 H26 120.0 . .
C27 C26 C25 120.0 . .
C27 C26 H26 120.0 . .
C6B C5A H5A 119.7 . .
C4A C5A C6B 120.6(12) . .
C4A C5A H5A 119.7 . .
C5A C4A N1A 117.2(7) . .
C3A C4A N1A 120.7(7) . .
C3A C4A C5A 122.0(8) . .
C4A C3A H3A 120.4 . .
C4A C3A C2A 119.2(11) . .
C2A C3A H3A 120.4 . .
C5B C6A C7 121.5(6) . .
C5B C6A C8 121.3(5) . .
C7 C6A C8 116.9(5) . .
C7 C2A C1 118.6(11) . .
C3A C2A C1 123.2(10) . .
C3A C2A C7 118.2(15) . .
C14A C9A N2 124.8(12) . .
C10A C9A N2 113.8(11) . .
C10A C9A C14A 121.4(13) . .
C13B C14A H14A 120.9 . .
C9A C14A C13B 118.2(15) . .
C9A C14A H14A 120.9 . .
C9A C10A H10A 117.9 . .
C9A C10A C11A 124.3(15) . .
C11A C10A H10A 117.9 . .
C16 C11A C12 125.5(13) . .
C10A C11A C12 115.1(15) . .
C10A C11A C16 119.2(12) . .
C12 C13A C14B 119.8(7) . .
C12 C13A C15 125.3(6) . .
C14B C13A C15 114.6(6) . .
H1AA O1AA H1AB 109.5 . .

loop_
_geom_bond_atom_site_label_1
_geom_bond_atom_site_label_2
_geom_bond_distance
_geom_bond_site_symmetry_2
C1 C2B 1.491(10) .
C1 O1 1.264(3) .
C1 O2 1.247(3) .
C1 C2A 1.54(2) .
C2B C3B 1.396(7) .
C2B C7 1.388(8) .
C3B H3B 0.9300 .
C3B C4B 1.379(6) .
C4B C5B 1.385(6) .
C4B N1 1.431(4) .
C5B H5B 0.9300 .
C5B C6A 1.387(6) .
C6B C7 1.398(13) .
C6B C8 1.426(19) .
C6B C5A 1.385(13) .
C7 H7A 0.9300 .
C7 H7B 0.9300 .
C7 C6A 1.397(7) .
C7 C2A 1.396(13) .
C8 O3 1.232(3) .
C8 O4 1.270(3) .
C8 Zn1 2.547(2) 1_545
C8 C6A 1.550(8) .
C9B C10B 1.397(8) .
C9B C14B 1.394(7) .
C9B N2A 1.450(6) .
C10B H10B 0.9300 .
C10B C11B 1.391(6) .
C11B C12 1.389(7) .
C11B C16 1.550(8) .
C12 H12 0.9300 .
C12 H12A 0.9300 .
C12 C13B 1.411(13) .
C12 C11A 1.410(13) .
C12 C13A 1.386(8) .
C13B C15 1.58(2) .
C13B C14A 1.393(14) .
C14B H14B 0.9300 .
C14B C13A 1.391(7) .
C15 O5 1.248(3) .
C15 O6 1.261(3) .
C15 C13A 1.460(10) .
C16 O7 1.231(3) .
C16 O8 1.295(3) .
C16 C11A 1.40(2) .
N1 N2A 1.232(5) .
N1A N2 1.253(9) .
N1A O0AA 1.038(10) .
N1A C4A 1.466(10) .
N2 C9A 1.464(14) .
N2A O9 1.406(6) .
O1 Zn1 1.9942(16) .
O2 Zn2 2.0532(15) .
O3 Zn1 2.425(2) 1_545
O4 Zn1 2.0170(17) 1_545
O5 Zn2 2.0202(16) 1_656
O6 Zn1 1.9941(16) 1_656
O8 Zn1 2.0133(15) 1_556
O8 Zn2 2.2389(15) 1_556
Zn1 C8 2.547(2) 1_565
Zn1 O3 2.425(2) 1_565
Zn1 O4 2.0169(17) 1_565
Zn1 O6 1.9941(16) 1_454
Zn1 O8 2.0133(15) 1_554
Zn2 O2 2.0532(15) 2_554
Zn2 O5 2.0202(16) 1_454
Zn2 O5 2.0202(16) 2_655
Zn2 O8 2.2390(15) 2
Zn2 O8 2.2390(15) 1_554
C18 H18 0.9300 .
C18 C19 1.3900 .
C18 C17 1.3900 .
C19 C20 1.3900 .
C19 C22 1.486(6) .
C20 H20 0.9300 .
C20 C21 1.3900 .
C21 H21 0.9300 .
C21 N3 1.3900 .
N3 H3 0.8600 .
N3 C17 1.3900 .
C17 H17 0.9300 .
C23 H23A 0.9700 .
C23 H23B 0.9700 .
C23 C22 1.528(7) .
C23 C24 1.530(7) .
C22 H22A 0.9700 .
C22 H22B 0.9700 .
C24 H24A 0.9700 .
C24 H24B 0.9700 .
C24 C25 1.492(6) .
C25 C29 1.3900 .
C25 C26 1.3900 .
C29 H29 0.9300 .
C29 C28 1.3900 .
C28 H28 0.9300 .
C28 N4 1.3900 .
N4 H4 0.8600 .
N4 C27 1.3900 .
C27 H27 0.9300 .
C27 C26 1.3900 .
C26 H26 0.9300 .
C5A H5A 0.9300 .
C5A C4A 1.377(13) .
C4A C3A 1.368(13) .
C3A H3A 0.9300 .
C3A C2A 1.396(14) .
C9A C14A 1.367(18) .
C9A C10A 1.336(19) .
C14A H14A 0.9300 .
C10A H10A 0.9300 .
C10A C11A 1.394(13) .
O1AA H1AA 0.8505 .
O1AA H1AB 0.8500 .

loop_
_geom_torsion_atom_site_label_1
_geom_torsion_atom_site_label_2
_geom_torsion_atom_site_label_3
_geom_torsion_atom_site_label_4
_geom_torsion
_geom_torsion_site_symmetry_1
_geom_torsion_site_symmetry_4
C1 C2B C3B C4B 179.8(4) . .
C1 C2B C7 C6A -176.3(9) . .
C2B C1 O1 Zn1 -178.2(3) . .
C2B C1 O2 Zn2 -152.8(3) . .
C2B C3B C4B C5B -2.3(7) . .
C2B C3B C4B N1 -175.7(5) . .
C2B C7 C6A C5B -4.9(15) . .
C2B C7 C6A C8 -179.4(8) . .
C3B C2B C7 C6A 2.8(10) . .
C3B C4B C5B C6A 0.2(10) . .
C3B C4B N1 N2A -112.9(4) . .
C4B C5B C6A C7 3.4(15) . .
C4B C5B C6A C8 177.6(8) . .
C4B N1 N2A C9B -179.1(5) . .
C4B N1 N2A O9 -16.1(6) . .
C5B C4B N1 N2A 73.6(6) . .
C6B C7 C2A C1 178.3(16) . .
C6B C7 C2A C3A -1.1(17) . .
C6B C8 O3 Zn1 171.5(12) . 1_545
C6B C8 O4 Zn1 -170.9(13) . 1_545
C6B C5A C4A N1A -169.9(14) . .
C6B C5A C4A C3A 6.8(18) . .
C7 C2B C3B C4B 0.7(8) . .
C7 C6B C8 O3 23(3) . .
C7 C6B C8 O4 -164.3(15) . .
C7 C6B C8 Zn1 153(3) . 1_545
C7 C6B C5A C4A -8(3) . .
C8 C6B C7 C2A 176.1(17) . .
C8 C6B C5A C4A -179.6(14) . .
C9B C10B C11B C12 1.9(18) . .
C9B C10B C11B C16 -177.5(11) . .
C9B C14B C13A C12 3(2) . .
C9B C14B C13A C15 178.1(10) . .
C10B C9B C14B C13A -2.7(13) . .
C10B C9B N2A N1 14.9(9) . .
C10B C9B N2A O9 -149.4(7) . .
C10B C11B C12 C13A -1(2) . .
C10B C11B C16 O7 -170.6(9) . .
C10B C11B C16 O8 9.9(16) . .
C11B C12 C13A C14B -2(2) . .
C11B C12 C13A C15 -175.6(14) . .
C11B C16 O8 Zn1 -176.5(7) . 1_556
C11B C16 O8 Zn2 56.3(8) . 1_556
C12 C11B C16 O7 10.0(15) . .
C12 C11B C16 O8 -169.5(8) . .
C12 C13B C15 O5 164(2) . .
C12 C13B C15 O6 -17(4) . .
C12 C13B C14A C9A 0(4) . .
C13B C12 C11A C16 171(3) . .
C13B C12 C11A C10A -3(4) . .
C13B C15 O5 Zn2 -151.0(17) . 1_656
C13B C15 O6 Zn1 -166.6(18) . 1_656
C14B C9B C10B C11B 0.1(12) . .
C14B C9B N2A N1 -170.6(5) . .
C14B C9B N2A O9 25.1(8) . .
C15 C13B C14A C9A -176(2) . .
C16 C11B C12 C13A 178.2(12) . .
N1 C4B C5B C6A 173.4(8) . .
N1A N2 C9A C14A 33.5(15) . .
N1A N2 C9A C10A -144.8(9) . .
N1A C4A C3A C2A 174.0(9) . .
N2 N1A C4A C5A -129.5(8) . .
N2 N1A C4A C3A 53.8(10) . .
N2 C9A C14A C13B -178(2) . .
N2 C9A C10A C11A 176(2) . .
N2A C9B C10B C11B 174.3(10) . .
N2A C9B C14B C13A -177.1(11) . .
O1 C1 C2B C3B -2.3(7) . .
O1 C1 C2B C7 176.7(4) . .
O1 C1 O2 Zn2 30.0(4) . .
O1 C1 C2A C7 169.4(8) . .
O1 C1 C2A C3A -11.2(14) . .
O2 C1 C2B C3B -179.8(4) . .
O2 C1 C2B C7 -0.8(7) . .
O2 C1 O1 Zn1 -1.0(3) . .
O2 C1 C2A C7 -13.7(14) . .
O2 C1 C2A C3A 165.7(8) . .
O3 C8 O4 Zn1 1.9(3) . 1_545
O3 C8 C6A C5B -174.6(8) . .
O3 C8 C6A C7 -0.1(14) . .
O4 C8 O3 Zn1 -1.6(2) . 1_545
O4 C8 C6A C5B 8.4(14) . .
O4 C8 C6A C7 -177.2(7) . .
O5 C15 O6 Zn1 12.0(3) . 1_656
O5 C15 C13A C12 163.8(12) . .
O5 C15 C13A C14B -10.5(17) . .
O6 C15 O5 Zn2 30.3(4) . 1_656
O6 C15 C13A C12 -16(2) . .
O6 C15 C13A C14B 169.2(9) . .
O7 C16 O8 Zn1 4.1(3) . 1_556
O7 C16 O8 Zn2 -123.1(2) . 1_556
O7 C16 C11A C12 23(3) . .
O7 C16 C11A C10A -162.6(17) . .
O8 C16 C11A C12 -161.6(19) . .
O8 C16 C11A C10A 13(3) . .
Zn1 C8 C6A C5B 12(4) 1_545 .
Zn1 C8 C6A C7 -173.2(18) 1_545 .
C18 C19 C20 C21 0.0 . .
C18 C19 C22 C23 -175.0(4) . .
C19 C18 C17 N3 0.0 . .
C19 C20 C21 N3 0.0 . .
C20 C19 C22 C23 14.2(7) . .
C20 C21 N3 C17 0.0 . .
C21 N3 C17 C18 0.0 . .
C17 C18 C19 C20 0.0 . .
C17 C18 C19 C22 -171.2(4) . .
C23 C24 C25 C29 -35.4(6) . .
C23 C24 C25 C26 148.4(4) . .
C22 C19 C20 C21 170.3(5) . .
C22 C23 C24 C25 -173.2(4) . .
C24 C23 C22 C19 -175.0(4) . .
C24 C25 C29 C28 -176.1(5) . .
C24 C25 C26 C27 176.4(4) . .
C25 C29 C28 N4 0.0 . .
C29 C25 C26 C27 0.0 . .
C29 C28 N4 C27 0.0 . .
C28 N4 C27 C26 0.0 . .
N4 C27 C26 C25 0.0 . .
C26 C25 C29 C28 0.0 . .
O0AA N1A N2 C9A -40.0(13) . .
O0AA N1A C4A C5A 85.9(12) . .
O0AA N1A C4A C3A -90.9(12) . .
C5A C6B C7 C2A 5(3) . .
C5A C6B C8 O3 -166.3(13) . .
C5A C6B C8 O4 7(2) . .
C5A C6B C8 Zn1 -36(7) . 1_545
C5A C4A C3A C2A -2.5(13) . .
C4A N1A N2 C9A 171.3(9) . .
C4A C3A C2A C1 -179.7(11) . .
C4A C3A C2A C7 -0.3(14) . .
C6A C8 O3 Zn1 -178.5(7) . 1_545
C6A C8 O4 Zn1 179.0(7) . 1_545
C2A C1 O1 Zn1 175.6(7) . .
C2A C1 O2 Zn2 -146.6(7) . .
C9A C10A C11A C12 4(3) . .
C9A C10A C11A C16 -170.9(19) . .
C14A C13B C15 O5 -19(4) . .
C14A C13B C15 O6 160(2) . .
C14A C9A C10A C11A -3(2) . .
C10A C9A C14A C13B 0(2) . .
C11A C12 C13B C15 178(2) . .
C11A C12 C13B C14A 1(5) . .
C11A C16 O8 Zn1 -171.0(16) . 1_556
C11A C16 O8 Zn2 61.8(16) . 1_556
C13A C15 O5 Zn2 -149.9(9) . 1_656
C13A C15 O6 Zn1 -167.8(9) . 1_656
